data_9007514
loop_
_publ_author_name
'Koto, K.'
'Morimoto, N.'

_publ_section_title
;
 The crystal structure of anilite
;
_journal_name_full 'Acta Crystallographica, Section B'
_journal_page_first 915
_journal_page_last 924
_journal_paper_doi 10.1107/S0567740870003370
_journal_volume 26
_journal_year 1970
_chemical_formula_sum 'Cu7 S4'
_chemical_name_mineral Anilite
_space_group_IT_number 62
_symmetry_space_group_name_Hall '-P 2ac 2n'
_symmetry_space_group_name_H-M 'P n m a'
_cell_angle_alpha 90
_cell_angle_beta 90
_cell_angle_gamma 90
_cell_length_a 7.89
_cell_length_b 7.84
_cell_length_c 11.01
_cell_formula_units_Z 4
_cell_volume 681.052
_database_code_amcsd 0009376
_exptl_crystal_density_diffrn 5.589
_cod_database_code 9007514

loop_
_space_group_symop_operation_xyz
x,y,z
x,1/2-y,z
-x,1/2+y,-z
1/2-x,1/2+y,1/2+z
1/2+x,1/2-y,1/2-z
1/2+x,y,1/2-z
1/2-x,-y,1/2+z
-x,-y,-z

loop_
_atom_site_label
_atom_site_fract_x
_atom_site_fract_y
_atom_site_fract_z
_atom_site_U_iso_or_equiv
Cu1 0.48320 0.75000 0.09420 0.01191
Cu2 0.42580 0.25000 0.33350 0.00975
Cu3 0.47900 0.75000 0.35450 0.00937
Cu4 0.23710 0.43030 0.15530 0.01710
Cu5 0.17700 0.47670 0.41860 0.01925
S1 0.24600 0.25000 0.98730 0.00317
S2 0.78500 0.25000 0.98410 0.00519
S3 0.99880 0.99800 0.26110 0.00393

loop_
_cod_related_entry_id
_cod_related_entry_database
_cod_related_entry_code
1 AMCSD 0009376
